data_2212826
loop_
_publ_author_name
'Sun, Jin-Yu'
'Wang, Xi-Xi'

_publ_section_title Di-\m~1,1~-azido-bis[azido(5,5'-dimethyl-2,2'-bipyridine-\k^2^<i>N</i>,<i>N</i>')zinc(II)]
_journal_coeditor_code CI2321
_journal_issue 4
_journal_name_full 'Acta Crystallographica Section E'
_journal_page_first m1138
_journal_page_last m1139
_journal_paper_doi 10.1107/S160053680701286X
_journal_volume 63
_journal_year 2007
_chemical_formula_iupac '[Zn2 (N3)4 (C12 H12 N2)2 (N3)4]'
_chemical_formula_moiety 'C24 H24 N16 Zn2'
_chemical_formula_sum 'C24 H24 N16 Zn2'
_chemical_formula_weight 667.33
_chemical_name_systematic
;
Di-\m~1,1~-azido-bis[azido(5,5'-dimethyl-2,2'-bipyridine-\k^2^N,N')zinc(II)]
;
_space_group_IT_number 14
_symmetry_cell_setting monoclinic
_symmetry_space_group_name_Hall '-P 2yn'
_symmetry_space_group_name_H-M 'P 1 21/n 1'
_atom_sites_solution_hydrogens geom
_atom_sites_solution_primary direct
_atom_sites_solution_secondary difmap
_audit_creation_method SHELXL97
_cell_angle_alpha 90.00
_cell_angle_beta 90.931(2)
_cell_angle_gamma 90.00
_cell_formula_units_Z 2
_cell_length_a 7.8780(10)
_cell_length_b 15.047(3)
_cell_length_c 11.866(2)
_cell_measurement_reflns_used 1817
_cell_measurement_temperature 298(2)
_cell_measurement_theta_max 25.1
_cell_measurement_theta_min 2.2
_cell_volume 1406.4(4)
_computing_cell_refinement 'SAINT (Bruker, 2001)'
_computing_data_collection 'SMART (Bruker, 2001)'
_computing_data_reduction SAINT
_computing_molecular_graphics 'SHELXTL (Sheldrick, 1997b)'
_computing_publication_material SHELXTL
_computing_structure_refinement 'SHELXL97 (Sheldrick, 1997a)'
_computing_structure_solution 'SHELXS97 (Sheldrick, 1997a)'
_diffrn_ambient_temperature 298(2)
_diffrn_measured_fraction_theta_full 0.991
_diffrn_measured_fraction_theta_max 0.991
_diffrn_measurement_device_type 'Bruker SMART CCD area-detector'
_diffrn_measurement_method \w
_diffrn_radiation_monochromator graphite
_diffrn_radiation_source 'fine-focus sealed tube'
_diffrn_radiation_type MoK\a
_diffrn_radiation_wavelength 0.71073
_diffrn_reflns_av_R_equivalents 0.0557
_diffrn_reflns_av_sigmaI/netI 0.0600
_diffrn_reflns_limit_h_max 10
_diffrn_reflns_limit_h_min -10
_diffrn_reflns_limit_k_max 19
_diffrn_reflns_limit_k_min -19
_diffrn_reflns_limit_l_max 15
_diffrn_reflns_limit_l_min -15
_diffrn_reflns_number 11859
_diffrn_reflns_theta_full 27.49
_diffrn_reflns_theta_max 27.49
_diffrn_reflns_theta_min 2.19
_diffrn_standards_number 0
_exptl_absorpt_coefficient_mu 1.753
_exptl_absorpt_correction_T_max 0.8172
_exptl_absorpt_correction_T_min 0.8042
_exptl_absorpt_correction_type multi-scan
_exptl_absorpt_process_details '(SADABS; Sheldrick, 1996)'
_exptl_crystal_colour colourless
_exptl_crystal_density_diffrn 1.576
_exptl_crystal_density_method 'not measured'
_exptl_crystal_description Block
_exptl_crystal_F_000 680
_exptl_crystal_size_max 0.13
_exptl_crystal_size_mid 0.12
_exptl_crystal_size_min 0.12
_refine_diff_density_max 0.375
_refine_diff_density_min -0.280
_refine_ls_extinction_method none
_refine_ls_goodness_of_fit_ref 1.017
_refine_ls_hydrogen_treatment constr
_refine_ls_matrix_type full
_refine_ls_number_parameters 192
_refine_ls_number_reflns 3200
_refine_ls_number_restraints 0
_refine_ls_restrained_S_all 1.017
_refine_ls_R_factor_all 0.0716
_refine_ls_R_factor_gt 0.0485
_refine_ls_shift/su_max 0.001
_refine_ls_shift/su_mean 0.000
_refine_ls_structure_factor_coef Fsqd
_refine_ls_weighting_details 'calc w=1/[\s^2^(Fo^2^)+(0.0439P)^2^+0.5333P] where P=(Fo^2^+2Fc^2^)/3'
_refine_ls_weighting_scheme calc
_refine_ls_wR_factor_gt 0.1014
_refine_ls_wR_factor_ref 0.1117
_reflns_number_gt 2369
_reflns_number_total 3200
_reflns_threshold_expression I>2\s(I)
_cod_data_source_file ci2321.cif
_cod_data_source_block I
_cod_depositor_comments
;
The following automatic conversions were performed:
'_symmetry_cell_setting' value 'Monoclinic' changed to 'monoclinic'
according to '/home/saulius/struct/CIF-dictionaries/cif_core.dic'
dictionary named 'cif_core.dic' version 2.4.1 from 2010-06-29.

Automatic conversion script
Id: cif_fix_enum 1527 2010-12-29 10:47:43Z saulius 

The following automatic conversions were performed:

'_symmetry_cell_setting' value 'Monoclinic' changed to 'monoclinic'
according to /home/saulius/struct/CIF-dictionaries/cif_core.dic
dictionary named 'cif_core.dic' version 2.4.1 from 2010-06-29.

Automatic conversion script
Id: cif_fix_values 1715 2011-07-08 13:25:40Z adriana 
;
_cod_original_sg_symbol_H-M 'P 21/n'
_cod_database_code 2212826
_cod_database_fobs_code 2212826

loop_
_symmetry_equiv_pos_as_xyz
'x, y, z'
'-x+1/2, y+1/2, -z+1/2'
'-x, -y, -z'
'x-1/2, -y-1/2, z-1/2'

loop_
_atom_site_type_symbol
_atom_site_label
_atom_site_fract_x
_atom_site_fract_y
_atom_site_fract_z
_atom_site_U_iso_or_equiv
_atom_site_adp_type
_atom_site_calc_flag
_atom_site_refinement_flags
_atom_site_occupancy
Zn Zn1 0.03170(5) 0.94113(2) 0.61270(3) 0.03841(15) Uani d . 1
N N1 -0.0803(3) 0.81630(17) 0.6003(2) 0.0335(6) Uani d . 1
N N2 0.2277(3) 0.85490(18) 0.6784(2) 0.0384(6) Uani d . 1
N N3 0.0033(4) 1.0110(2) 0.7523(3) 0.0601(9) Uani d . 1
N N4 0.1025(4) 1.01172(19) 0.8281(3) 0.0517(8) Uani d . 1
N N5 0.1966(6) 1.0158(3) 0.9037(3) 0.0798(12) Uani d . 1
N N6 0.1674(4) 0.9901(2) 0.4811(3) 0.0480(8) Uani d . 1
N N7 0.2927(4) 0.9571(2) 0.4412(3) 0.0487(8) Uani d . 1
N N8 0.4122(5) 0.9279(3) 0.4046(4) 0.0787(12) Uani d . 1
C C1 0.0097(4) 0.7478(2) 0.6435(3) 0.0376(8) Uani d . 1
C C2 -0.0547(5) 0.6625(2) 0.6399(3) 0.0506(9) Uani d . 1
H H2 0.0077 0.6156 0.6703 0.061 Uiso calc R 1
C C3 -0.2114(5) 0.6474(2) 0.5913(3) 0.0540(10) Uani d . 1
H H3 -0.2555 0.5900 0.5895 0.065 Uiso calc R 1
C C4 -0.3041(4) 0.7167(2) 0.5452(3) 0.0413(8) Uani d . 1
C C5 -0.2326(4) 0.7999(2) 0.5527(3) 0.0381(8) Uani d . 1
H H5 -0.2934 0.8476 0.5229 0.046 Uiso calc R 1
C C6 -0.4745(4) 0.7033(3) 0.4879(3) 0.0552(10) Uani d . 1
H H6A -0.5218 0.7599 0.4675 0.083 Uiso calc R 1
H H6B -0.5494 0.6733 0.5383 0.083 Uiso calc R 1
H H6C -0.4606 0.6680 0.4212 0.083 Uiso calc R 1
C C7 0.1772(4) 0.7709(2) 0.6937(3) 0.0370(8) Uani d . 1
C C8 0.2780(5) 0.7117(2) 0.7542(3) 0.0474(9) Uani d . 1
H H8 0.2422 0.6534 0.7650 0.057 Uiso calc R 1
C C9 0.4311(5) 0.7398(3) 0.7978(3) 0.0544(10) Uani d . 1
H H9 0.5003 0.7000 0.8370 0.065 Uiso calc R 1
C C10 0.4830(4) 0.8262(3) 0.7842(3) 0.0471(9) Uani d . 1
C C11 0.3775(4) 0.8815(3) 0.7219(3) 0.0459(9) Uani d . 1
H H11 0.4118 0.9398 0.7096 0.055 Uiso calc R 1
C C12 0.6460(5) 0.8618(3) 0.8354(4) 0.0722(13) Uani d . 1
H H12A 0.6315 0.8714 0.9146 0.108 Uiso calc R 1
H H12B 0.6746 0.9170 0.7997 0.108 Uiso calc R 1
H H12C 0.7357 0.8196 0.8243 0.108 Uiso calc R 1

loop_
_atom_site_aniso_label
_atom_site_aniso_U_11
_atom_site_aniso_U_22
_atom_site_aniso_U_33
_atom_site_aniso_U_12
_atom_site_aniso_U_13
_atom_site_aniso_U_23
Zn1 0.0346(2) 0.0328(2) 0.0476(3) -0.00111(17) -0.00606(16) 0.00603(18)
N1 0.0314(14) 0.0321(14) 0.0368(15) 0.0014(11) -0.0029(11) 0.0026(11)
N2 0.0324(15) 0.0386(16) 0.0442(16) 0.0029(12) -0.0021(12) 0.0050(13)
N3 0.056(2) 0.055(2) 0.069(2) 0.0084(17) -0.0140(18) -0.0180(18)
N4 0.063(2) 0.0321(17) 0.060(2) -0.0002(15) 0.0015(18) -0.0036(15)
N5 0.104(3) 0.075(3) 0.059(2) 0.000(2) -0.020(2) 0.000(2)
N6 0.0307(16) 0.0509(19) 0.062(2) 0.0073(14) 0.0014(14) 0.0185(15)
N7 0.0443(19) 0.0448(18) 0.057(2) 0.0017(15) -0.0056(15) 0.0111(15)
N8 0.064(3) 0.089(3) 0.083(3) 0.028(2) 0.010(2) 0.008(2)
C1 0.045(2) 0.0366(18) 0.0316(17) 0.0020(15) 0.0018(14) 0.0023(14)
C2 0.053(2) 0.0329(19) 0.066(3) 0.0013(17) -0.0070(19) 0.0052(17)
C3 0.060(2) 0.0340(19) 0.068(3) -0.0114(18) -0.002(2) -0.0001(18)
C4 0.0363(19) 0.047(2) 0.041(2) -0.0066(16) 0.0047(15) -0.0031(16)
C5 0.0375(18) 0.0385(19) 0.0382(18) -0.0006(15) -0.0014(14) 0.0030(14)
C6 0.041(2) 0.061(3) 0.063(3) -0.0145(19) -0.0041(18) -0.004(2)
C7 0.0350(18) 0.0417(19) 0.0344(18) 0.0070(15) 0.0032(14) -0.0015(14)
C8 0.054(2) 0.039(2) 0.049(2) 0.0127(17) -0.0024(18) 0.0050(16)
C9 0.046(2) 0.073(3) 0.044(2) 0.021(2) -0.0076(17) 0.004(2)
C10 0.0350(19) 0.069(3) 0.0370(19) 0.0070(18) -0.0010(15) -0.0022(18)
C11 0.0324(18) 0.054(2) 0.051(2) -0.0016(16) -0.0028(16) 0.0037(17)
C12 0.042(2) 0.107(4) 0.067(3) -0.003(2) -0.017(2) -0.003(3)

loop_
_atom_type_symbol
_atom_type_description
_atom_type_scat_dispersion_real
_atom_type_scat_dispersion_imag
_atom_type_scat_source
C C 0.0033 0.0016 'International Tables Vol C Tables 4.2.6.8 and 6.1.1.4'
H H 0.0000 0.0000 'International Tables Vol C Tables 4.2.6.8 and 6.1.1.4'
N N 0.0061 0.0033 'International Tables Vol C Tables 4.2.6.8 and 6.1.1.4'
Zn Zn 0.2839 1.4301 'International Tables Vol C Tables 4.2.6.8 and 6.1.1.4'

loop_
_geom_angle_atom_site_label_1
_geom_angle_atom_site_label_2
_geom_angle_atom_site_label_3
_geom_angle_site_symmetry_3
_geom_angle
_geom_angle_publ_flag
N3 Zn1 N6 . 121.04(15) yes
N3 Zn1 N1 . 119.06(13) yes
N6 Zn1 N1 . 119.90(12) yes
N3 Zn1 N2 . 96.16(12) yes
N6 Zn1 N2 . 96.51(11) yes
N1 Zn1 N2 . 77.42(10) yes
N3 Zn1 N6 3_576 94.89(13) yes
N6 Zn1 N6 3_576 79.57(12) yes
N1 Zn1 N6 3_576 95.28(11) yes
N2 Zn1 N6 3_576 168.74(12) yes
C5 N1 C1 . 118.7(3) ?
C5 N1 Zn1 . 124.9(2) ?
C1 N1 Zn1 . 116.4(2) ?
C7 N2 C11 . 119.4(3) ?
C7 N2 Zn1 . 113.9(2) ?
C11 N2 Zn1 . 125.5(2) ?
N4 N3 Zn1 . 124.0(3) ?
N5 N4 N3 . 177.0(4) ?
N7 N6 Zn1 . 126.2(2) ?
N7 N6 Zn1 3_576 125.7(3) ?
Zn1 N6 Zn1 3_576 100.43(12) ?
N8 N7 N6 . 178.3(4) ?
N1 C1 C2 . 120.6(3) ?
N1 C1 C7 . 115.6(3) ?
C2 C1 C7 . 123.8(3) ?
C3 C2 C1 . 119.6(3) ?
C3 C2 H2 . 120.2 ?
C1 C2 H2 . 120.2 ?
C2 C3 C4 . 120.5(3) ?
C2 C3 H3 . 119.8 ?
C4 C3 H3 . 119.8 ?
C5 C4 C3 . 116.6(3) ?
C5 C4 C6 . 120.8(3) ?
C3 C4 C6 . 122.6(3) ?
N1 C5 C4 . 123.9(3) ?
N1 C5 H5 . 118.0 ?
C4 C5 H5 . 118.0 ?
C4 C6 H6A . 109.5 ?
C4 C6 H6B . 109.5 ?
H6A C6 H6B . 109.5 ?
C4 C6 H6C . 109.5 ?
H6A C6 H6C . 109.5 ?
H6B C6 H6C . 109.5 ?
N2 C7 C8 . 120.6(3) ?
N2 C7 C1 . 115.6(3) ?
C8 C7 C1 . 123.8(3) ?
C9 C8 C7 . 119.3(4) ?
C9 C8 H8 . 120.4 ?
C7 C8 H8 . 120.4 ?
C8 C9 C10 . 120.7(3) ?
C8 C9 H9 . 119.7 ?
C10 C9 H9 . 119.7 ?
C9 C10 C11 . 117.1(3) ?
C9 C10 C12 . 122.8(4) ?
C11 C10 C12 . 120.1(4) ?
N2 C11 C10 . 122.9(4) ?
N2 C11 H11 . 118.5 ?
C10 C11 H11 . 118.5 ?
C10 C12 H12A . 109.5 ?
C10 C12 H12B . 109.5 ?
H12A C12 H12B . 109.5 ?
C10 C12 H12C . 109.5 ?
H12A C12 H12C . 109.5 ?
H12B C12 H12C . 109.5 ?

loop_
_geom_bond_atom_site_label_1
_geom_bond_atom_site_label_2
_geom_bond_site_symmetry_2
_geom_bond_distance
_geom_bond_publ_flag
Zn1 N1 . 2.079(3) yes
Zn1 N2 . 2.153(3) yes
Zn1 N3 . 1.978(3) yes
Zn1 N6 . 2.044(3) yes
Zn1 N6 3_576 2.170(3) yes
N1 C5 . 1.341(4) ?
N1 C1 . 1.348(4) ?
N2 C7 . 1.338(4) ?
N2 C11 . 1.341(4) ?
N3 N4 . 1.182(4) ?
N4 N5 . 1.156(5) ?
N6 N7 . 1.209(4) ?
N6 Zn1 3_576 2.170(3) ?
N7 N8 . 1.132(5) ?
C1 C2 . 1.380(5) ?
C1 C7 . 1.481(5) ?
C2 C3 . 1.373(5) ?
C2 H2 . 0.93 ?
C3 C4 . 1.382(5) ?
C3 H3 . 0.93 ?
C4 C5 . 1.375(5) ?
C4 C6 . 1.508(5) ?
C5 H5 . 0.93 ?
C6 H6A . 0.96 ?
C6 H6B . 0.96 ?
C6 H6C . 0.96 ?
C7 C8 . 1.386(4) ?
C8 C9 . 1.371(5) ?
C8 H8 . 0.93 ?
C9 C10 . 1.373(6) ?
C9 H9 . 0.93 ?
C10 C11 . 1.383(5) ?
C10 C12 . 1.510(5) ?
C11 H11 . 0.93 ?
C12 H12A . 0.96 ?
C12 H12B . 0.96 ?
C12 H12C . 0.96 ?
